data_7062018
loop_
_publ_author_name
'Faraonov, Maxim A.'
'Osipov, Nikita G.'
'Romanenko, Nikita R.'
'Kuzmin, Alexey V.'
'Kornev, Alexey B.'
'Stuzhin, Pavel A.'
'Khasanov, Salavat S.'
'Konarev, Dmitri V.'

_publ_section_title
;
 Crystalline salts of anionic free-base tetrapyrazinoporphyrazines with
 alkyl-substituents or an extended \p-electron system
;
_journal_issue 46
_journal_name_full 'New Journal of Chemistry'
_journal_page_first 22195
_journal_page_last 22202
_journal_paper_doi 10.1039/D2NJ04578H
_journal_volume 46
_journal_year 2022
_chemical_formula_moiety '3.701(C6 H4 Cl2), C36 H30 N P2, C16 H13 N8'
_chemical_formula_sum 'C74.21 H57.81 Cl7.4 N9 P2'
_chemical_formula_weight 1399.94
_space_group_crystal_system monoclinic
_space_group_IT_number 15
_space_group_name_Hall '-C 2yc'
_space_group_name_H-M_alt 'C 1 2/c 1'
_atom_sites_solution_hydrogens geom
_atom_sites_solution_primary dual
_audit_creation_date 2021-11-03
_audit_creation_method
;FinalCif V110 by Daniel Kratzert, Freiburg 2022,
https://dkratzert.de/finalcif.html
;
_audit_update_record
;
2022-09-14 deposited with the CCDC.	2022-10-25 downloaded from the CCDC.
;
_cell_angle_alpha 90
_cell_angle_beta 95.265(4)
_cell_angle_gamma 90
_cell_formula_units_Z 8
_cell_length_a 21.5316(10)
_cell_length_b 20.3754(7)
_cell_length_c 32.1634(13)
_cell_measurement_reflns_used 6462
_cell_measurement_temperature 103(2)
_cell_measurement_theta_max 25.6990
_cell_measurement_theta_min 2.1930
_cell_volume 14051.0(10)
_computing_cell_refinement 'CrysAlisPro 1.171.41.120a (Rigaku OD, 2021)'
_computing_data_collection 'CrysAlisPro 1.171.41.120a (Rigaku OD, 2021)'
_computing_data_reduction 'CrysAlisPro 1.171.41.120a (Rigaku OD, 2021)'
_computing_molecular_graphics 'Olex2 1.5-alpha (Dolomanov et al., 2009)'
_computing_publication_material 'Olex2 1.5-alpha (Dolomanov et al., 2009)'
_computing_structure_refinement 'SHELXL 2018/3 (Sheldrick, 2015)'
_computing_structure_solution 'SHELXT 2018/2 (Sheldrick, 2018)'
_diffrn_ambient_environment N~2~
_diffrn_ambient_temperature 103(2)
_diffrn_detector 'CCD plate'
_diffrn_detector_area_resol_mean 5.2283
_diffrn_detector_type AtlasS2
_diffrn_measured_fraction_theta_full 0.972
_diffrn_measured_fraction_theta_max 0.928
_diffrn_measurement_details
;
List of Runs (angles in degrees, time in seconds):

  # Type    Start    End  Width  t~exp~   \w     \q     \k     \f   Frames
#--------------------------------------------------------------------------
  1  \w    -35.00  53.00   0.50   80.00    --  -10.83  19.00 -60.00  176
  2  \w    -51.00  40.50   0.50   80.00    --  -10.83  19.00-150.00  183
;
_diffrn_measurement_device 'four-circle diffractometer'
_diffrn_measurement_device_type 'Xcalibur, AtlasS2, Gemini'
_diffrn_measurement_method '\w scans'
_diffrn_orient_matrix_type 'CrysAlisPro convention (1999,Acta A55,543-557)'
_diffrn_orient_matrix_UB_11 -0.0161078000
_diffrn_orient_matrix_UB_12 0.0181810000
_diffrn_orient_matrix_UB_13 0.0144482000
_diffrn_orient_matrix_UB_21 0.0156801000
_diffrn_orient_matrix_UB_22 -0.0179195000
_diffrn_orient_matrix_UB_23 0.0167123000
_diffrn_orient_matrix_UB_31 0.0242678000
_diffrn_orient_matrix_UB_32 0.0236698000
_diffrn_orient_matrix_UB_33 0.0015696000
_diffrn_radiation_monochromator graphite
_diffrn_radiation_probe x-ray
_diffrn_radiation_type 'Mo K\a'
_diffrn_radiation_wavelength 0.71073
_diffrn_reflns_av_R_equivalents 0.0692
_diffrn_reflns_av_unetI/netI 0.1569
_diffrn_reflns_Laue_measured_fraction_full 0.972
_diffrn_reflns_Laue_measured_fraction_max 0.928
_diffrn_reflns_limit_h_max 27
_diffrn_reflns_limit_h_min -25
_diffrn_reflns_limit_k_max 26
_diffrn_reflns_limit_k_min -24
_diffrn_reflns_limit_l_max 27
_diffrn_reflns_limit_l_min -40
_diffrn_reflns_number 30927
_diffrn_reflns_point_group_measured_fraction_full 0.972
_diffrn_reflns_point_group_measured_fraction_max 0.928
_diffrn_reflns_theta_full 25.242
_diffrn_reflns_theta_max 27.100
_diffrn_reflns_theta_min 1.554
_diffrn_source 'fine-focus sealed X-ray tube'
_diffrn_source_type 'Enhance (Mo) X-ray Source'
_exptl_absorpt_coefficient_mu 0.393
_exptl_absorpt_correction_T_max 0.977
_exptl_absorpt_correction_T_min 0.928
_exptl_absorpt_correction_type analytical
_exptl_absorpt_process_details
;
CrysAlisPro 1.171.41.120a (Rigaku Oxford Diffraction, 2021)
Analytical numeric absorption correction using a multifaceted crystal
model based on expressions derived by R.C. Clark & J.S. Reid.
(Clark, R. C. & Reid, J. S. (1995). Acta Cryst. A51, 887-897)
Empirical absorption correction using spherical harmonics,
implemented in SCALE3 ABSPACK scaling algorithm.
;
_exptl_crystal_colour 'metallic dark black'
_exptl_crystal_colour_lustre metallic
_exptl_crystal_colour_modifier dark
_exptl_crystal_colour_primary black
_exptl_crystal_density_diffrn 1.324
_exptl_crystal_description plate
_exptl_crystal_F_000 5775
_exptl_crystal_size_max 0.21
_exptl_crystal_size_mid 0.19
_exptl_crystal_size_min 0.06
_refine_diff_density_max 0.845
_refine_diff_density_min -0.656
_refine_diff_density_rms 0.109
_refine_ls_extinction_method none
_refine_ls_goodness_of_fit_ref 1.038
_refine_ls_hydrogen_treatment constr
_refine_ls_matrix_type full
_refine_ls_number_parameters 1008
_refine_ls_number_reflns 14463
_refine_ls_number_restraints 389
_refine_ls_restrained_S_all 1.025
_refine_ls_R_factor_all 0.2059
_refine_ls_R_factor_gt 0.1047
_refine_ls_shift/su_max 0.000
_refine_ls_shift/su_mean 0.000
_refine_ls_structure_factor_coef Fsqd
_refine_ls_weighting_details 'w=1/[\s^2^(Fo^2^)+(0.1411P)^2^+42.1183P] where P=(Fo^2^+2Fc^2^)/3'
_refine_ls_weighting_scheme calc
_refine_ls_wR_factor_gt 0.2479
_refine_ls_wR_factor_ref 0.3012
_reflns_Friedel_coverage 0.000
_reflns_number_gt 7427
_reflns_number_total 14463
_reflns_threshold_expression 'I > 2\s(I)'
_cod_data_source_file d2nj04578h2.cif
_cod_data_source_block exp_1942_int1
_cod_depositor_comments 'Adding full bibliography for 7062016--7062018.cif.'
_cod_original_formula_sum 'C74.21 H57.81 Cl7.40 N9 P2'
_cod_database_code 7062018
_chemical_oxdiff_formula 'C624  H0  N16  P16  Cl64  '
_shelx_shelxl_version_number 2018/3
_olex2_refinement_description
;
1. Twinned data refinement
 Scales: 0.9059(13)
 0.0941(13)
2. Fixed Uiso
 At 1.2 times of:
  All C(H) groups, All N(H) groups
 At 1.5 times of:
  All C(H,H,H) groups
3. Rigid bond restraints
 Cl72, C72, C71, Cl71
 with sigma for 1-2 distances of 0.01 and sigma for 1-3 distances of 0.01
4. Uiso/Uaniso restraints and constraints
C75 \\sim C33 \\sim C36 \\sim C71 \\sim C34 \\sim C72 \\sim C32 \\sim C76 \\sim
C35 \\sim C73 \\sim C74 \\sim C31: within 1.7A with sigma of 0.005 and sigma
for terminal atoms of 0.01 within 1.7A
C96 \\sim C86 \\sim C81 \\sim C91 \\sim C85 \\sim C92 \\sim C82 \\sim C93 \\sim
C83 \\sim C95 \\sim C84 \\sim C94: within 1.7A with sigma of 0.005 and sigma
for terminal atoms of 0.01 within 1.7A
Cl91 \\sim Cl92: within 1.7A with sigma of 0.01 and sigma for terminal atoms of
0.02 within 1.7A
Cl81 \\sim Cl82: within 1.7A with sigma of 0.01 and sigma for terminal atoms of
0.02 within 1.7A
Cl32 \\sim Cl31: within 1.7A with sigma of 0.01 and sigma for terminal atoms of
0.02 within 1.7A
5. Same fragment restrains
{Cl31, Cl32, C31, C32, C33, C34, C35, C36} sigma for 1-2: 0.001, 1-3: 0.001
as in
{Cl81, Cl82, C81, C82, C83, C84, C85, C86}
{Cl31, Cl32, C31, C32, C33, C34, C35, C36} sigma for 1-2: 0.001, 1-3: 0.001
as in
{Cl71, Cl72, C71, C72, C73, C74, C75, C76}
{Cl31, Cl32, C31, C32, C33, C34, C35, C36} sigma for 1-2: 0.001, 1-3: 0.001
as in
{Cl91, Cl92, C91, C92, C93, C94, C95, C96}
6. Others
 Sof(Cl81)=Sof(Cl82)=Sof(C81)=Sof(C82)=Sof(C83)=Sof(H83)=Sof(C84)=Sof(H84)=
 Sof(C85)=Sof(H85)=Sof(C86)=Sof(H86)=FVAR(1)
 Sof(Cl71)=Sof(Cl72)=Sof(C71)=Sof(C72)=Sof(C73)=Sof(H73)=Sof(C74)=Sof(H74)=
 Sof(C75)=Sof(H75)=Sof(C76)=Sof(H76)=1-FVAR(2)
 Sof(Cl31)=Sof(Cl32)=Sof(C31)=Sof(C32)=Sof(C33)=Sof(H33)=Sof(C34)=Sof(H34)=
 Sof(C35)=Sof(H35)=Sof(C36)=Sof(H36)=FVAR(2)
 Sof(Cl91)=Sof(Cl92)=Sof(C91)=Sof(C92)=Sof(C93)=Sof(H93)=Sof(C94)=Sof(H94)=
 Sof(C95)=Sof(H95)=Sof(C96)=Sof(H96)=FVAR(3)
 Fixed Sof: H101(0.5) H103(0.5)
7.a Aromatic/amide H refined with riding coordinates:
 C43(H43), C44(H44), C45(H45), C46(H46), C51(H51), C52(H52), C61(H61),
 C62(H62), C202(H202), C203(H203), C204(H204), C205(H205), C206(H206),
 C208(H208), C209(H209), C210(H210), C211(H211), C212(H212), C214(H214),
 C215(H215), C216(H216), C217(H217), C218(H218), C220(H220), C221(H221),
 C222(H222), C223(H223), C224(H224), C226(H226), C227(H227), C228(H228),
 C229(H229), C230(H230), C232(H232), C233(H233), C234(H234), C235(H235),
 C236(H236), N101(H101), N103(H103), C33(H33), C34(H34), C35(H35), C36(H36),
 C83(H83), C84(H84), C85(H85), C86(H86), C73(H73), C74(H74), C75(H75), C76(H76),
  C93(H93), C94(H94), C95(H95), C96(H96)
7.b Idealised Me refined as rotating group:
 C113(H11A,H11B,H11C), C114(H11D,H11E,H11F), C115(H11G,H11H,H11I), C116(H11J,
 H11K,H11L)
;
_olex2_submission_special_instructions 'No special instructions were received'
_oxdiff_exptl_absorpt_empirical_details
;
Empirical correction (ABSPACK) includes:
- Absorption correction using spherical harmonics
- Frame scaling
;
_oxdiff_exptl_absorpt_empirical_full_max 1.077
_oxdiff_exptl_absorpt_empirical_full_min 0.931
_shelx_space_group_comment
;
The symmetry employed for this shelxl refinement is uniquely defined
by the following loop, which should always be used as a source of
symmetry information in preference to the above space-group names.
They are only intended as comments.
;
_shelx_estimated_absorpt_t_min 0.922
_shelx_estimated_absorpt_t_max 0.977

loop_
_space_group_symop_operation_xyz
'x, y, z'
'-x, y, -z+1/2'
'x+1/2, y+1/2, z'
'-x+1/2, y+1/2, -z+1/2'
'-x, -y, -z'
'x, -y, z-1/2'
'-x+1/2, -y+1/2, -z'
'x+1/2, -y+1/2, z-1/2'

loop_
_atom_site_label
_atom_site_type_symbol
_atom_site_fract_x
_atom_site_fract_y
_atom_site_fract_z
_atom_site_U_iso_or_equiv
_atom_site_adp_type
_atom_site_occupancy
_atom_site_site_symmetry_order
_atom_site_calc_flag
_atom_site_refinement_flags_posn
_atom_site_refinement_flags_adp
_atom_site_refinement_flags_occupancy
_atom_site_disorder_assembly
_atom_site_disorder_group
Cl41 Cl 0.30761(11) 0.23863(10) 0.63880(7) 0.0530(6) Uani 1 1 d . . . . .
Cl42 Cl 0.29890(13) 0.27587(12) 0.54283(7) 0.0673(7) Uani 1 1 d . . . . .
C41 C 0.3187(3) 0.3187(3) 0.6229(2) 0.0298(16) Uani 1 1 d . . . . .
C42 C 0.3145(3) 0.3345(3) 0.5815(2) 0.0313(17) Uani 1 1 d . . . . .
C43 C 0.3242(4) 0.3986(4) 0.5697(3) 0.043(2) Uani 1 1 d . . . . .
H43 H 0.322553 0.409462 0.540898 0.052 Uiso 1 1 calc R U . . .
C44 C 0.3364(3) 0.4472(4) 0.5995(3) 0.042(2) Uani 1 1 d . . . . .
H44 H 0.342357 0.491463 0.591449 0.050 Uiso 1 1 calc R U . . .
C45 C 0.3398(4) 0.4300(4) 0.6411(3) 0.050(2) Uani 1 1 d . . . . .
H45 H 0.348256 0.462659 0.661896 0.060 Uiso 1 1 calc R U . . .
C46 C 0.3310(4) 0.3668(4) 0.6527(3) 0.047(2) Uani 1 1 d . . . . .
H46 H 0.333446 0.355619 0.681474 0.057 Uiso 1 1 calc R U . . .
Cl51 Cl 0.4925(3) 0.23721(16) 0.70162(12) 0.1355(17) Uani 1 1 d . . . . .
C51 C 0.4964(4) 0.4284(4) 0.7292(3) 0.056(3) Uani 1 1 d . . . . .
H51 H 0.494062 0.468749 0.714328 0.067 Uiso 1 1 calc R U . . .
C52 C 0.4921(5) 0.3692(5) 0.7075(3) 0.059(3) Uani 1 1 d . . . . .
H52 H 0.487219 0.369089 0.677805 0.071 Uiso 1 1 calc R U . . .
C53 C 0.4951(5) 0.3113(4) 0.7289(3) 0.055(2) Uani 1 1 d . . . . .
Cl61 Cl 0.5054(2) 0.05844(16) 0.29870(13) 0.1325(16) Uani 1 1 d . . . . .
C61 C 0.5027(4) 0.2482(4) 0.2717(3) 0.053(3) Uani 1 1 d . . . . .
H61 H 0.505155 0.288511 0.286593 0.064 Uiso 1 1 calc R U . . .
C62 C 0.5044(4) 0.1889(4) 0.2930(3) 0.052(2) Uani 1 1 d . . . . .
H62 H 0.506846 0.188363 0.322663 0.062 Uiso 1 1 calc R U . . .
C63 C 0.5027(4) 0.1321(4) 0.2713(3) 0.050(2) Uani 1 1 d . . . . .
P201 P 0.69725(8) 0.40359(8) 0.61838(5) 0.0201(4) Uani 1 1 d . . . . .
P202 P 0.77445(8) 0.28192(8) 0.61458(5) 0.0206(4) Uani 1 1 d . . . . .
N201 N 0.7350(2) 0.3445(2) 0.60152(16) 0.0199(12) Uani 1 1 d . . . . .
C201 C 0.6154(3) 0.3881(3) 0.6078(2) 0.0231(15) Uani 1 1 d . . . . .
C202 C 0.5937(3) 0.3241(3) 0.6017(2) 0.0269(16) Uani 1 1 d . . . . .
H202 H 0.622420 0.288756 0.601700 0.032 Uiso 1 1 calc R U . . .
C203 C 0.5302(3) 0.3120(3) 0.5955(2) 0.0333(18) Uani 1 1 d . . . . .
H203 H 0.515531 0.268256 0.591638 0.040 Uiso 1 1 calc R U . . .
C204 C 0.4882(3) 0.3631(4) 0.5949(2) 0.0328(17) Uani 1 1 d . . . . .
H204 H 0.444738 0.354473 0.590387 0.039 Uiso 1 1 calc R U . . .
C205 C 0.5091(3) 0.4267(3) 0.6009(2) 0.0296(17) Uani 1 1 d . . . . .
H205 H 0.479974 0.461722 0.600519 0.036 Uiso 1 1 calc R U . . .
C206 C 0.5721(3) 0.4396(3) 0.6075(2) 0.0274(16) Uani 1 1 d . . . . .
H206 H 0.586211 0.483508 0.611840 0.033 Uiso 1 1 calc R U . . .
C207 C 0.7166(3) 0.4762(3) 0.5910(2) 0.0221(14) Uani 1 1 d . . . . .
C208 C 0.7355(3) 0.4710(3) 0.5508(2) 0.0285(16) Uani 1 1 d . . . . .
H208 H 0.739346 0.429157 0.538276 0.034 Uiso 1 1 calc R U . . .
C209 C 0.7485(4) 0.5270(3) 0.5296(3) 0.0398(19) Uani 1 1 d . . . . .
H209 H 0.760080 0.523500 0.501870 0.048 Uiso 1 1 calc R U . . .
C210 C 0.7453(4) 0.5873(3) 0.5472(3) 0.040(2) Uani 1 1 d . . . . .
H210 H 0.755103 0.625241 0.531862 0.048 Uiso 1 1 calc R U . . .
C211 C 0.7279(3) 0.5938(3) 0.5873(3) 0.0359(18) Uani 1 1 d . . . . .
H211 H 0.726332 0.636124 0.599587 0.043 Uiso 1 1 calc R U . . .
C212 C 0.7128(3) 0.5389(3) 0.6097(2) 0.0291(16) Uani 1 1 d . . . . .
H212 H 0.700092 0.543137 0.637090 0.035 Uiso 1 1 calc R U . . .
C213 C 0.7129(3) 0.4182(3) 0.6728(2) 0.0231(15) Uani 1 1 d . . . . .
C214 C 0.6651(3) 0.4243(3) 0.6990(2) 0.0286(16) Uani 1 1 d . . . . .
H214 H 0.622843 0.422785 0.687536 0.034 Uiso 1 1 calc R U . . .
C215 C 0.6791(4) 0.4326(3) 0.7425(2) 0.0302(17) Uani 1 1 d . . . . .
H215 H 0.646687 0.437001 0.760421 0.036 Uiso 1 1 calc R U . . .
C216 C 0.7409(4) 0.4343(3) 0.7584(2) 0.0347(18) Uani 1 1 d . . . . .
H216 H 0.750748 0.438343 0.787689 0.042 Uiso 1 1 calc R U . . .
C217 C 0.7884(3) 0.4302(3) 0.7328(2) 0.0306(17) Uani 1 1 d . . . . .
H217 H 0.830613 0.432825 0.744252 0.037 Uiso 1 1 calc R U . . .
C218 C 0.7747(3) 0.4222(3) 0.6902(2) 0.0242(15) Uani 1 1 d . . . . .
H218 H 0.807667 0.419426 0.672550 0.029 Uiso 1 1 calc R U . . .
C219 C 0.7757(3) 0.2624(3) 0.6689(2) 0.0212(14) Uani 1 1 d . . . . .
C220 C 0.7187(3) 0.2580(3) 0.6870(2) 0.0242(15) Uani 1 1 d . . . . .
H220 H 0.680759 0.259392 0.669475 0.029 Uiso 1 1 calc R U . . .
C221 C 0.7166(3) 0.2519(3) 0.7292(2) 0.0288(16) Uani 1 1 d . . . . .
H221 H 0.677743 0.249793 0.740896 0.035 Uiso 1 1 calc R U . . .
C222 C 0.7720(4) 0.2487(3) 0.7545(2) 0.0317(17) Uani 1 1 d . . . . .
H222 H 0.771068 0.244762 0.783833 0.038 Uiso 1 1 calc R U . . .
C223 C 0.8285(3) 0.2510(3) 0.7378(2) 0.0299(16) Uani 1 1 d . . . . .
H223 H 0.866197 0.247305 0.755472 0.036 Uiso 1 1 calc R U . . .
C224 C 0.8305(3) 0.2589(3) 0.6949(2) 0.0281(16) Uani 1 1 d . . . . .
H224 H 0.869606 0.261907 0.683537 0.034 Uiso 1 1 calc R U . . .
C225 C 0.8532(3) 0.2955(3) 0.6026(2) 0.0224(15) Uani 1 1 d . . . . .
C226 C 0.8740(3) 0.3590(3) 0.5961(2) 0.0290(16) Uani 1 1 d . . . . .
H226 H 0.846143 0.395003 0.597282 0.035 Uiso 1 1 calc R U . . .
C227 C 0.9345(3) 0.3698(4) 0.5881(3) 0.040(2) Uani 1 1 d . . . . .
H227 H 0.948674 0.413317 0.584214 0.048 Uiso 1 1 calc R U . . .
C228 C 0.9756(3) 0.3173(4) 0.5855(3) 0.0387(19) Uani 1 1 d . . . . .
H228 H 1.017471 0.324878 0.579670 0.046 Uiso 1 1 calc R U . . .
C229 C 0.9549(3) 0.2547(4) 0.5915(3) 0.0390(19) Uani 1 1 d . . . . .
H229 H 0.982895 0.218996 0.589461 0.047 Uiso 1 1 calc R U . . .
C230 C 0.8940(3) 0.2420(3) 0.6004(2) 0.0284(16) Uani 1 1 d . . . . .
H230 H 0.880385 0.198382 0.604769 0.034 Uiso 1 1 calc R U . . .
C231 C 0.7438(3) 0.2130(3) 0.5849(2) 0.0212(14) Uani 1 1 d . . . . .
C232 C 0.7123(3) 0.2247(3) 0.5461(2) 0.0303(16) Uani 1 1 d . . . . .
H232 H 0.707578 0.268263 0.535744 0.036 Uiso 1 1 calc R U . . .
C233 C 0.6874(4) 0.1718(4) 0.5224(2) 0.0401(19) Uani 1 1 d . . . . .
H233 H 0.665904 0.179736 0.495705 0.048 Uiso 1 1 calc R U . . .
C234 C 0.6935(4) 0.1085(3) 0.5370(3) 0.0386(19) Uani 1 1 d . . . . .
H234 H 0.675592 0.072966 0.520937 0.046 Uiso 1 1 calc R U . . .
C235 C 0.7264(4) 0.0971(3) 0.5756(3) 0.040(2) Uani 1 1 d . . . . .
H235 H 0.731394 0.053488 0.585754 0.048 Uiso 1 1 calc R U . . .
C236 C 0.7518(3) 0.1489(3) 0.5995(2) 0.0275(16) Uani 1 1 d . . . . .
H236 H 0.774653 0.140689 0.625623 0.033 Uiso 1 1 calc R U . . .
N101 N 0.5940(2) 0.5913(3) 0.75185(17) 0.0246(12) Uani 1 1 d . . . . .
H101 H 0.553053 0.591209 0.751225 0.030 Uiso 0.5 1 calc R U P . .
N102 N 0.6055(3) 0.5946(2) 0.67739(18) 0.0251(13) Uani 1 1 d . . . . .
N103 N 0.4935(3) 0.5910(3) 0.68857(16) 0.0229(12) Uani 1 1 d . . . . .
H103 H 0.496120 0.590658 0.716033 0.027 Uiso 0.5 1 calc R U P . .
N104 N 0.3797(2) 0.5889(2) 0.67291(16) 0.0196(12) Uani 1 1 d . . . . .
N105 N 0.5511(3) 0.5952(3) 0.58678(17) 0.0256(13) Uani 1 1 d . . . . .
N106 N 0.4176(3) 0.5893(2) 0.58352(17) 0.0247(13) Uani 1 1 d . . . . .
N107 N 0.2480(3) 0.5898(2) 0.70094(19) 0.0275(13) Uani 1 1 d . . . . .
N108 N 0.2571(3) 0.5949(3) 0.79002(19) 0.0283(13) Uani 1 1 d . . . . .
C101 C 0.6268(3) 0.5930(3) 0.7164(2) 0.0213(14) Uani 1 1 d . . . . .
C102 C 0.5425(3) 0.5935(3) 0.6638(2) 0.0234(15) Uani 1 1 d . . . . .
C103 C 0.5203(3) 0.5930(3) 0.6214(2) 0.0225(14) Uani 1 1 d . . . . .
C104 C 0.5147(3) 0.5938(3) 0.5510(2) 0.0292(16) Uani 1 1 d . . . . .
C105 C 0.4479(3) 0.5918(3) 0.5493(2) 0.0292(16) Uani 1 1 d . . . . .
C106 C 0.4547(3) 0.5901(3) 0.61980(19) 0.0211(14) Uani 1 1 d . . . . .
C107 C 0.4398(3) 0.5891(3) 0.6620(2) 0.0239(15) Uani 1 1 d . . . . .
C108 C 0.3656(3) 0.5897(3) 0.7114(2) 0.0227(14) Uani 1 1 d . . . . .
C109 C 0.3024(3) 0.5906(3) 0.7245(2) 0.0221(14) Uani 1 1 d . . . . .
C110 C 0.1981(3) 0.5919(3) 0.7231(2) 0.0283(16) Uani 1 1 d . . . . .
C111 C 0.2022(3) 0.5935(3) 0.7669(2) 0.0266(15) Uani 1 1 d . . . . .
C112 C 0.3069(3) 0.5928(3) 0.7677(2) 0.0218(14) Uani 1 1 d . . . . .
C113 C 0.5471(3) 0.5965(4) 0.5116(2) 0.0405(19) Uani 1 1 d . . . . .
H11A H 0.534391 0.558836 0.493925 0.061 Uiso 1 1 calc R U . . .
H11B H 0.592370 0.595310 0.518652 0.061 Uiso 1 1 calc R U . . .
H11C H 0.535781 0.637262 0.496566 0.061 Uiso 1 1 calc R U . . .
C114 C 0.4083(4) 0.5937(4) 0.5079(2) 0.0398(19) Uani 1 1 d . . . . .
H11D H 0.416817 0.634327 0.493078 0.060 Uiso 1 1 calc R U . . .
H11E H 0.364078 0.592192 0.512799 0.060 Uiso 1 1 calc R U . . .
H11F H 0.418392 0.555883 0.490923 0.060 Uiso 1 1 calc R U . . .
C115 C 0.1354(3) 0.5921(4) 0.6971(2) 0.0371(18) Uani 1 1 d . . . . .
H11G H 0.111020 0.553841 0.704428 0.056 Uiso 1 1 calc R U . . .
H11H H 0.142050 0.590324 0.667428 0.056 Uiso 1 1 calc R U . . .
H11I H 0.112650 0.632318 0.702822 0.056 Uiso 1 1 calc R U . . .
C116 C 0.1454(3) 0.5952(4) 0.7901(3) 0.0365(18) Uani 1 1 d . . . . .
H11J H 0.121208 0.634804 0.782422 0.055 Uiso 1 1 calc R U . . .
H11K H 0.157746 0.595469 0.820184 0.055 Uiso 1 1 calc R U . . .
H11L H 0.119797 0.556282 0.782932 0.055 Uiso 1 1 calc R U . . .
Cl31 Cl 0.65810(12) 0.89978(14) 0.54263(8) 0.0575(9) Uani 0.869(5) 1 d D . P A 1
Cl32 Cl 0.65863(13) 0.94810(10) 0.63615(8) 0.0549(9) Uani 0.869(5) 1 d D . P A 1
C31 C 0.6478(4) 0.8444(3) 0.5824(2) 0.0338(14) Uani 0.869(5) 1 d D U P A 1
C32 C 0.6471(4) 0.8668(3) 0.6223(2) 0.0350(14) Uani 0.869(5) 1 d D U P A 1
C33 C 0.6376(4) 0.8221(3) 0.6544(2) 0.0390(15) Uani 0.869(5) 1 d D U P A 1
H33 H 0.637898 0.836766 0.682416 0.047 Uiso 0.869(5) 1 calc R U P A 1
C34 C 0.6277(4) 0.7565(3) 0.6447(2) 0.0387(15) Uani 0.869(5) 1 d D U P A 1
H34 H 0.620233 0.726213 0.666123 0.046 Uiso 0.869(5) 1 calc R U P A 1
C35 C 0.6286(5) 0.7352(4) 0.6045(2) 0.0384(14) Uani 0.869(5) 1 d D U P A 1
H35 H 0.621629 0.690164 0.598084 0.046 Uiso 0.869(5) 1 calc R U P A 1
C36 C 0.6397(4) 0.7790(3) 0.5729(2) 0.0382(14) Uani 0.869(5) 1 d D U P A 1
H36 H 0.641641 0.763954 0.545146 0.046 Uiso 0.869(5) 1 calc R U P A 1
Cl81 Cl 0.5368(3) 0.0157(3) 0.5561(3) 0.118(4) Uani 0.418(6) 1 d D . P B 1
Cl82 Cl 0.4244(4) 0.0489(3) 0.6094(3) 0.132(5) Uani 0.418(6) 1 d D . P B 1
C81 C 0.4979(4) 0.0902(4) 0.5499(3) 0.056(3) Uani 0.418(6) 1 d D U P B 1
C82 C 0.4476(5) 0.1017(4) 0.5718(3) 0.054(3) Uani 0.418(6) 1 d D U P B 1
C83 C 0.4153(5) 0.1614(4) 0.5661(4) 0.053(3) Uani 0.418(6) 1 d D U P B 1
H83 H 0.382230 0.171609 0.582598 0.063 Uiso 0.418(6) 1 calc R U P B 1
C84 C 0.4320(6) 0.2051(5) 0.5361(4) 0.054(3) Uani 0.418(6) 1 d D U P B 1
H84 H 0.408472 0.244060 0.530647 0.065 Uiso 0.418(6) 1 calc R U P B 1
C85 C 0.4823(6) 0.1924(5) 0.5144(5) 0.056(3) Uani 0.418(6) 1 d D U P B 1
H85 H 0.495715 0.224216 0.495580 0.067 Uiso 0.418(6) 1 calc R U P B 1
C86 C 0.5140(5) 0.1332(5) 0.5197(4) 0.057(3) Uani 0.418(6) 1 d D U P B 1
H86 H 0.546423 0.122532 0.502750 0.069 Uiso 0.418(6) 1 calc R U P B 1
Cl71 Cl 0.6570(11) 0.9458(4) 0.5787(4) 0.097(10) Uani 0.131(5) 1 d D U P A 2
Cl72 Cl 0.6267(13) 0.9077(6) 0.6701(4) 0.130(13) Uani 0.131(5) 1 d D U P A 2
C71 C 0.6487(12) 0.8643(4) 0.5927(3) 0.0355(18) Uani 0.131(5) 1 d D U P A 2
C72 C 0.6398(12) 0.8492(4) 0.6331(3) 0.0368(17) Uani 0.131(5) 1 d D U P A 2
C73 C 0.6348(19) 0.7830(5) 0.6446(4) 0.0383(17) Uani 0.131(5) 1 d D U P A 2
H73 H 0.632788 0.771375 0.672999 0.046 Uiso 0.131(5) 1 calc R U P A 2
C74 C 0.633(3) 0.7350(5) 0.6140(4) 0.0382(17) Uani 0.131(5) 1 d D U P A 2
H74 H 0.628947 0.690183 0.621511 0.046 Uiso 0.131(5) 1 calc R U P A 2
C75 C 0.636(2) 0.7518(5) 0.5732(4) 0.0377(19) Uani 0.131(5) 1 d D U P A 2
H75 H 0.632237 0.718958 0.552197 0.045 Uiso 0.131(5) 1 calc R U P A 2
C76 C 0.646(2) 0.8167(5) 0.5623(4) 0.0363(19) Uani 0.131(5) 1 d D U P A 2
H76 H 0.650904 0.828046 0.534095 0.044 Uiso 0.131(5) 1 calc R U P A 2
Cl91 Cl 0.5785(2) 0.1321(5) 0.5859(3) 0.086(4) Uani 0.283(5) 1 d D . P C 2
Cl92 Cl 0.4661(3) 0.1839(4) 0.5243(2) 0.062(3) Uani 0.283(5) 1 d D . P C 2
C91 C 0.5029(4) 0.1058(7) 0.5909(4) 0.054(3) Uani 0.283(5) 1 d D U P C 2
C92 C 0.4556(4) 0.1272(6) 0.5630(4) 0.054(3) Uani 0.283(5) 1 d D U P C 2
C93 C 0.3942(4) 0.1073(8) 0.5678(5) 0.054(3) Uani 0.283(5) 1 d D U P C 2
H93 H 0.360460 0.124151 0.549843 0.064 Uiso 0.283(5) 1 calc R U P C 2
C94 C 0.3834(4) 0.0630(9) 0.5989(5) 0.054(3) Uani 0.283(5) 1 d D U P C 2
H94 H 0.341965 0.050142 0.602825 0.065 Uiso 0.283(5) 1 calc R U P C 2
C95 C 0.4322(5) 0.0376(9) 0.6240(5) 0.054(4) Uani 0.283(5) 1 d D U P C 2
H95 H 0.424860 0.004329 0.643658 0.065 Uiso 0.283(5) 1 calc R U P C 2
C96 C 0.4925(4) 0.0600(8) 0.6208(4) 0.054(3) Uani 0.283(5) 1 d D U P C 2
H96 H 0.526148 0.043933 0.639201 0.065 Uiso 0.283(5) 1 calc R U P C 2

loop_
_atom_site_aniso_label
_atom_site_aniso_U_11
_atom_site_aniso_U_22
_atom_site_aniso_U_33
_atom_site_aniso_U_23
_atom_site_aniso_U_13
_atom_site_aniso_U_12
Cl41 0.0702(15) 0.0323(10) 0.0579(15) 0.0012(10) 0.0145(12) -0.0130(10)
Cl42 0.0915(19) 0.0646(15) 0.0445(14) -0.0163(12) -0.0009(13) -0.0219(14)
C41 0.033(4) 0.023(3) 0.035(5) -0.001(3) 0.014(3) -0.003(3)
C42 0.018(3) 0.035(4) 0.041(5) -0.006(3) 0.001(3) 0.001(3)
C43 0.036(4) 0.053(5) 0.040(5) 0.008(4) 0.000(4) 0.002(4)
C44 0.024(4) 0.026(4) 0.076(7) 0.006(4) 0.009(4) -0.001(3)
C45 0.058(6) 0.035(4) 0.059(7) -0.017(4) 0.019(5) -0.004(4)
C46 0.064(6) 0.040(5) 0.040(5) -0.010(4) 0.020(4) -0.011(4)
Cl51 0.257(5) 0.0642(19) 0.092(3) -0.0391(18) 0.054(3) -0.056(3)
C51 0.072(6) 0.037(4) 0.064(6) 0.023(4) 0.036(6) 0.008(4)
C52 0.084(7) 0.055(6) 0.039(6) 0.013(5) 0.008(5) -0.013(5)
C53 0.085(7) 0.042(5) 0.042(5) -0.005(4) 0.018(5) -0.012(5)
Cl61 0.218(5) 0.0624(19) 0.114(3) 0.0447(19) -0.002(3) -0.021(2)
C61 0.030(4) 0.039(5) 0.091(7) -0.028(4) 0.006(5) 0.002(4)
C62 0.052(6) 0.058(6) 0.046(6) -0.010(5) 0.008(4) -0.005(5)
C63 0.065(6) 0.037(5) 0.049(5) 0.006(4) 0.006(5) -0.008(4)
P201 0.0202(8) 0.0162(8) 0.0243(10) 0.0002(7) 0.0050(7) 0.0028(7)
P202 0.0213(9) 0.0167(8) 0.0241(10) 0.0001(7) 0.0034(7) 0.0038(7)
N201 0.022(3) 0.016(2) 0.021(3) 0.001(2) -0.003(2) 0.006(2)
C201 0.025(3) 0.022(3) 0.023(4) 0.006(3) 0.006(3) 0.004(3)
C202 0.029(4) 0.018(3) 0.034(4) 0.000(3) 0.005(3) 0.002(3)
C203 0.030(4) 0.027(4) 0.043(5) -0.005(3) 0.004(3) -0.005(3)
C204 0.023(4) 0.039(4) 0.036(5) 0.001(3) 0.005(3) 0.003(3)
C205 0.027(4) 0.025(4) 0.037(5) 0.005(3) 0.007(3) 0.011(3)
C206 0.028(4) 0.027(4) 0.028(4) 0.004(3) 0.004(3) 0.004(3)
C207 0.027(4) 0.016(3) 0.025(4) 0.001(3) 0.010(3) -0.001(3)
C208 0.038(4) 0.022(3) 0.027(4) -0.001(3) 0.007(3) 0.001(3)
C209 0.060(5) 0.026(4) 0.035(5) 0.007(3) 0.012(4) 0.004(4)
C210 0.059(5) 0.022(4) 0.043(5) 0.005(3) 0.020(4) 0.000(4)
C211 0.043(4) 0.015(3) 0.051(5) -0.005(3) 0.014(4) -0.008(3)
C212 0.034(4) 0.022(3) 0.032(4) -0.008(3) 0.004(3) 0.007(3)
C213 0.029(4) 0.011(3) 0.029(4) 0.006(3) 0.008(3) 0.003(3)
C214 0.035(4) 0.017(3) 0.034(4) 0.003(3) 0.003(3) 0.006(3)
C215 0.043(5) 0.028(4) 0.021(4) -0.001(3) 0.012(3) 0.010(3)
C216 0.059(5) 0.016(3) 0.028(4) -0.002(3) -0.001(4) 0.003(3)
C217 0.034(4) 0.021(3) 0.036(5) 0.002(3) -0.003(3) 0.002(3)
C218 0.031(4) 0.017(3) 0.025(4) -0.003(3) 0.003(3) 0.002(3)
C219 0.021(3) 0.012(3) 0.031(4) -0.002(3) 0.001(3) 0.002(3)
C220 0.033(4) 0.024(3) 0.015(4) -0.001(3) 0.002(3) 0.004(3)
C221 0.038(4) 0.023(3) 0.028(4) 0.001(3) 0.014(3) 0.005(3)
C222 0.054(5) 0.014(3) 0.026(4) 0.001(3) -0.003(4) 0.005(3)
C223 0.033(4) 0.032(4) 0.024(4) -0.002(3) 0.000(3) 0.004(3)
C224 0.027(4) 0.026(3) 0.031(4) 0.005(3) 0.003(3) 0.002(3)
C225 0.026(3) 0.021(3) 0.021(4) 0.000(3) 0.008(3) 0.003(3)
C226 0.025(4) 0.024(3) 0.038(5) 0.001(3) 0.006(3) 0.002(3)
C227 0.029(4) 0.032(4) 0.061(6) -0.001(4) 0.015(4) -0.006(3)
C228 0.029(4) 0.035(4) 0.053(6) -0.001(4) 0.013(4) -0.001(3)
C229 0.031(4) 0.035(4) 0.052(5) 0.002(4) 0.010(4) 0.008(3)
C230 0.022(4) 0.020(3) 0.043(5) -0.001(3) 0.003(3) 0.007(3)
C231 0.017(3) 0.018(3) 0.031(4) 0.000(3) 0.008(3) 0.004(3)
C232 0.034(4) 0.027(4) 0.030(4) 0.002(3) 0.004(3) 0.000(3)
C233 0.054(5) 0.043(4) 0.024(4) -0.011(4) 0.005(4) -0.003(4)
C234 0.044(5) 0.027(4) 0.044(5) -0.013(3) -0.002(4) -0.009(3)
C235 0.058(5) 0.013(3) 0.050(5) -0.007(3) 0.014(4) -0.003(3)
C236 0.027(4) 0.024(3) 0.031(4) 0.003(3) -0.002(3) 0.002(3)
N101 0.029(3) 0.026(3) 0.020(3) -0.002(2) 0.007(3) 0.002(3)
N102 0.029(3) 0.019(3) 0.028(4) -0.001(2) 0.007(3) 0.007(2)
N103 0.031(3) 0.022(3) 0.017(3) -0.002(2) 0.004(2) 0.000(2)
N104 0.027(3) 0.015(2) 0.017(3) 0.000(2) 0.002(2) 0.005(2)
N105 0.039(3) 0.023(3) 0.017(3) -0.002(2) 0.009(3) 0.008(3)
N106 0.035(3) 0.021(3) 0.018(3) 0.002(2) 0.004(3) 0.003(2)
N107 0.025(3) 0.018(3) 0.039(4) 0.002(3) 0.001(3) 0.003(2)
N108 0.028(3) 0.020(3) 0.038(4) 0.006(3) 0.008(3) -0.002(2)
C101 0.029(4) 0.017(3) 0.020(4) -0.003(3) 0.010(3) -0.001(3)
C102 0.029(4) 0.013(3) 0.030(4) 0.002(3) 0.010(3) 0.006(3)
C103 0.036(4) 0.018(3) 0.015(4) 0.001(3) 0.010(3) 0.007(3)
C104 0.040(4) 0.028(4) 0.019(4) 0.002(3) 0.004(3) 0.000(3)
C105 0.040(4) 0.026(3) 0.021(4) -0.002(3) 0.003(3) 0.005(3)
C106 0.036(4) 0.018(3) 0.010(3) -0.004(3) 0.008(3) 0.003(3)
C107 0.034(4) 0.013(3) 0.025(4) -0.002(3) 0.007(3) 0.003(3)
C108 0.035(4) 0.018(3) 0.016(4) -0.001(3) 0.007(3) 0.001(3)
C109 0.029(4) 0.021(3) 0.017(4) 0.002(3) 0.008(3) 0.003(3)
C110 0.020(3) 0.021(3) 0.045(5) 0.004(3) 0.006(3) 0.002(3)
C111 0.027(4) 0.022(3) 0.032(4) -0.001(3) 0.006(3) 0.002(3)
C112 0.025(3) 0.009(3) 0.033(4) 0.006(3) 0.010(3) 0.004(3)
C113 0.034(4) 0.065(5) 0.024(4) -0.003(4) 0.010(3) 0.009(4)
C114 0.046(5) 0.051(5) 0.022(4) -0.003(4) 0.001(4) 0.005(4)
C115 0.038(4) 0.032(4) 0.042(5) 0.006(4) 0.007(4) -0.001(3)
C116 0.026(4) 0.035(4) 0.049(5) -0.001(4) 0.008(3) -0.001(3)
Cl31 0.0491(15) 0.077(2) 0.0473(17) 0.0227(14) 0.0102(12) -0.0094(13)
Cl32 0.0746(19) 0.0305(12) 0.0573(18) 0.0027(11) -0.0069(14) -0.0078(12)
C31 0.028(3) 0.037(3) 0.037(3) 0.006(3) 0.007(3) -0.006(3)
C32 0.032(3) 0.035(3) 0.038(3) 0.007(3) 0.004(3) -0.007(3)
C33 0.038(3) 0.037(3) 0.042(3) 0.005(3) 0.004(3) -0.006(3)
C34 0.035(3) 0.036(3) 0.045(3) 0.008(3) 0.004(3) -0.007(3)
C35 0.032(3) 0.036(3) 0.047(3) 0.004(3) 0.004(3) -0.004(2)
C36 0.032(3) 0.039(3) 0.044(3) 0.002(3) 0.006(3) -0.004(3)
Cl81 0.069(5) 0.094(6) 0.196(10) 0.050(6) 0.051(5) 0.028(4)
Cl82 0.210(11) 0.073(5) 0.131(9) 0.045(5) 0.115(8) 0.050(6)
C81 0.040(5) 0.063(6) 0.064(6) 0.010(5) 0.003(4) 0.001(4)
C82 0.039(4) 0.062(6) 0.062(6) 0.009(5) 0.003(4) 0.004(4)
C83 0.036(5) 0.059(6) 0.062(6) 0.004(5) 0.003(4) 0.006(4)
C84 0.037(5) 0.060(6) 0.065(7) 0.004(5) 0.002(5) 0.009(5)
C85 0.038(6) 0.062(6) 0.066(7) 0.007(6) 0.003(5) 0.006(5)
C86 0.040(5) 0.065(6) 0.068(7) 0.010(5) 0.004(5) 0.003(5)
Cl71 0.094(17) 0.035(9) 0.17(3) 0.034(13) 0.060(17) 0.006(10)
Cl72 0.13(2) 0.15(3) 0.118(19) -0.08(2) 0.060(19) -0.05(2)
C71 0.030(3) 0.036(3) 0.040(4) 0.006(3) 0.005(3) -0.007(3)
C72 0.033(3) 0.037(3) 0.041(3) 0.005(3) 0.005(3) -0.006(3)
C73 0.034(3) 0.037(3) 0.044(3) 0.006(3) 0.004(3) -0.006(3)
C74 0.033(3) 0.036(3) 0.045(3) 0.005(3) 0.005(3) -0.005(3)
C75 0.032(3) 0.036(4) 0.045(4) 0.003(3) 0.005(3) -0.005(3)
C76 0.031(3) 0.037(4) 0.042(4) 0.004(3) 0.006(3) -0.006(3)
Cl91 0.038(5) 0.110(8) 0.107(9) 0.048(7) -0.011(5) -0.005(5)
Cl92 0.071(7) 0.060(5) 0.053(6) -0.005(4) -0.001(5) -0.019(5)
C91 0.037(5) 0.061(6) 0.062(6) 0.011(5) 0.003(5) 0.001(5)
C92 0.038(4) 0.061(6) 0.062(6) 0.009(5) 0.003(4) 0.003(4)
C93 0.038(5) 0.061(6) 0.062(6) 0.008(5) 0.003(5) 0.003(5)
C94 0.039(6) 0.061(7) 0.062(7) 0.006(6) 0.006(6) 0.000(6)
C95 0.039(6) 0.063(7) 0.062(7) 0.008(6) 0.008(6) -0.002(6)
C96 0.037(6) 0.063(7) 0.062(7) 0.011(6) 0.003(6) -0.002(6)

loop_
_atom_type_symbol
_atom_type_description
_atom_type_scat_dispersion_real
_atom_type_scat_dispersion_imag
_atom_type_scat_source
C C 0.0033 0.0016 'International Tables Vol C Tables 4.2.6.8 and 6.1.1.4'
H H 0.0000 0.0000 'International Tables Vol C Tables 4.2.6.8 and 6.1.1.4'
Cl Cl 0.1484 0.1585 'International Tables Vol C Tables 4.2.6.8 and 6.1.1.4'
N N 0.0061 0.0033 'International Tables Vol C Tables 4.2.6.8 and 6.1.1.4'
P P 0.1023 0.0942 'International Tables Vol C Tables 4.2.6.8 and 6.1.1.4'

loop_
_exptl_crystal_face_index_h
_exptl_crystal_face_index_k
_exptl_crystal_face_index_l
_exptl_crystal_face_perp_dist
1 -1 0 0.0901
-1 1 0 0.0967
1 1 0 0.0870
-1 -1 0 0.1116
0 0 1 0.0295
0 0 -1 0.0279

loop_
_geom_angle_atom_site_label_1
_geom_angle_atom_site_label_2
_geom_angle_atom_site_label_3
_geom_angle
_geom_angle_site_symmetry_1
_geom_angle_site_symmetry_3
_geom_angle_publ_flag
C42 C41 Cl41 120.8(5) . . ?
C42 C41 C46 120.1(7) . . ?
C46 C41 Cl41 119.1(6) . . ?
C41 C42 Cl42 121.9(6) . . ?
C41 C42 C43 119.6(7) . . ?
C43 C42 Cl42 118.5(6) . . ?
C42 C43 H43 119.7 . . ?
C42 C43 C44 120.6(8) . . ?
C44 C43 H43 119.7 . . ?
C43 C44 H44 120.7 . . ?
C45 C44 C43 118.6(7) . . ?
C45 C44 H44 120.7 . . ?
C44 C45 H45 119.6 . . ?
C46 C45 C44 120.8(8) . . ?
C46 C45 H45 119.6 . . ?
C41 C46 H46 119.8 . . ?
C45 C46 C41 120.3(8) . . ?
C45 C46 H46 119.8 . . ?
C51 C51 H51 120.0 2_656 . ?
C51 C51 C52 120.0(5) 2_656 . ?
C52 C51 H51 120.0 . . ?
C51 C52 H52 120.1 . . ?
C53 C52 C51 119.8(8) . . ?
C53 C52 H52 120.1 . . ?
C52 C53 Cl51 119.7(7) . . ?
C53 C53 Cl51 120.0(3) 2_656 . ?
C53 C53 C52 120.2(6) 2_656 . ?
C61 C61 H61 120.2 2_655 . ?
C61 C61 C62 119.5(5) 2_655 . ?
C62 C61 H61 120.2 . . ?
C61 C62 H62 120.3 . . ?
C63 C62 C61 119.5(8) . . ?
C63 C62 H62 120.3 . . ?
C62 C63 Cl61 118.7(7) . . ?
C62 C63 C63 121.0(5) . 2_655 ?
C63 C63 Cl61 120.3(3) 2_655 . ?
N201 P201 C201 109.2(3) . . ?
N201 P201 C207 108.2(3) . . ?
N201 P201 C213 114.2(3) . . ?
C207 P201 C201 108.8(3) . . ?
C213 P201 C201 108.1(3) . . ?
C213 P201 C207 108.3(3) . . ?
N201 P202 C219 113.6(3) . . ?
N201 P202 C225 108.5(3) . . ?
N201 P202 C231 109.3(3) . . ?
C219 P202 C225 108.3(3) . . ?
C219 P202 C231 108.6(3) . . ?
C231 P202 C225 108.5(3) . . ?
P202 N201 P201 144.4(4) . . ?
C202 C201 P201 120.2(5) . . ?
C202 C201 C206 119.0(6) . . ?
C206 C201 P201 120.7(5) . . ?
C201 C202 H202 120.0 . . ?
C203 C202 C201 120.1(6) . . ?
C203 C202 H202 120.0 . . ?
C202 C203 H203 119.8 . . ?
C204 C203 C202 120.3(6) . . ?
C204 C203 H203 119.8 . . ?
C203 C204 H204 119.9 . . ?
C203 C204 C205 120.1(7) . . ?
C205 C204 H204 119.9 . . ?
C204 C205 H205 119.8 . . ?
C204 C205 C206 120.4(6) . . ?
C206 C205 H205 119.8 . . ?
C201 C206 H206 120.0 . . ?
C205 C206 C201 120.1(6) . . ?
C205 C206 H206 120.0 . . ?
C208 C207 P201 119.6(5) . . ?
C208 C207 C212 119.7(6) . . ?
C212 C207 P201 120.8(5) . . ?
C207 C208 H208 120.4 . . ?
C209 C208 C207 119.2(6) . . ?
C209 C208 H208 120.4 . . ?
C208 C209 H209 119.2 . . ?
C210 C209 C208 121.7(7) . . ?
C210 C209 H209 119.2 . . ?
C209 C210 H210 119.9 . . ?
C209 C210 C211 120.3(7) . . ?
C211 C210 H210 119.9 . . ?
C210 C211 H211 119.9 . . ?
C210 C211 C212 120.3(6) . . ?
C212 C211 H211 119.9 . . ?
C207 C212 H212 120.6 . . ?
C211 C212 C207 118.8(7) . . ?
C211 C212 H212 120.6 . . ?
C214 C213 P201 121.7(5) . . ?
C214 C213 C218 118.9(6) . . ?
C218 C213 P201 119.4(5) . . ?
C213 C214 H214 119.8 . . ?
C213 C214 C215 120.3(7) . . ?
C215 C214 H214 119.8 . . ?
C214 C215 H215 120.6 . . ?
C216 C215 C214 118.7(7) . . ?
C216 C215 H215 120.6 . . ?
C215 C216 H216 119.3 . . ?
C217 C216 C215 121.4(7) . . ?
C217 C216 H216 119.3 . . ?
C216 C217 H217 120.1 . . ?
C216 C217 C218 119.8(7) . . ?
C218 C217 H217 120.1 . . ?
C213 C218 H218 119.6 . . ?
C217 C218 C213 120.8(7) . . ?
C217 C218 H218 119.6 . . ?
C220 C219 P202 118.9(5) . . ?
C224 C219 P202 122.5(5) . . ?
C224 C219 C220 118.2(6) . . ?
C219 C220 H220 119.1 . . ?
C221 C220 C219 121.8(6) . . ?
C221 C220 H220 119.1 . . ?
C220 C221 H221 120.6 . . ?
C220 C221 C222 118.9(7) . . ?
C222 C221 H221 120.6 . . ?
C221 C222 H222 119.5 . . ?
C223 C222 C221 121.0(7) . . ?
C223 C222 H222 119.5 . . ?
C222 C223 H223 120.0 . . ?
C222 C223 C224 120.0(7) . . ?
C224 C223 H223 120.0 . . ?
C219 C224 C223 120.2(6) . . ?
C219 C224 H224 119.9 . . ?
C223 C224 H224 119.9 . . ?
C226 C225 P202 120.0(5) . . ?
C226 C225 C230 120.1(6) . . ?
C230 C225 P202 119.9(5) . . ?
C225 C226 H226 119.9 . . ?
C227 C226 C225 120.1(6) . . ?
C227 C226 H226 119.9 . . ?
C226 C227 H227 119.7 . . ?
C226 C227 C228 120.6(7) . . ?
C228 C227 H227 119.7 . . ?
C227 C228 H228 120.4 . . ?
C229 C228 C227 119.3(7) . . ?
C229 C228 H228 120.4 . . ?
C228 C229 H229 119.1 . . ?
C228 C229 C230 121.8(7) . . ?
C230 C229 H229 119.1 . . ?
C225 C230 H230 120.9 . . ?
C229 C230 C225 118.1(6) . . ?
C229 C230 H230 120.9 . . ?
C232 C231 P202 118.1(5) . . ?
C232 C231 C236 120.0(6) . . ?
C236 C231 P202 121.9(5) . . ?
C231 C232 H232 120.3 . . ?
C231 C232 C233 119.4(6) . . ?
C233 C232 H232 120.3 . . ?
C232 C233 H233 119.5 . . ?
C234 C233 C232 121.1(7) . . ?
C234 C233 H233 119.5 . . ?
C233 C234 H234 120.5 . . ?
C233 C234 C235 119.1(7) . . ?
C235 C234 H234 120.5 . . ?
C234 C235 H235 119.7 . . ?
C236 C235 C234 120.7(7) . . ?
C236 C235 H235 119.7 . . ?
C231 C236 H236 120.1 . . ?
C235 C236 C231 119.8(7) . . ?
C235 C236 H236 120.1 . . ?
C101 N101 H101 124.2 . . ?
C101 N101 C108 111.6(5) . 2_656 ?
C108 N101 H101 124.2 2_656 . ?
C101 N102 C102 123.6(6) . . ?
C102 N103 H103 126.7 . . ?
C107 N103 H103 126.7 . . ?
C107 N103 C102 106.7(5) . . ?
C108 N104 C107 123.5(6) . . ?
C104 N105 C103 114.7(6) . . ?
C105 N106 C106 114.8(6) . . ?
C109 N107 C110 113.6(6) . . ?
C111 N108 C112 114.2(6) . . ?
N101 C101 C112 105.2(6) . 2_656 ?
N102 C101 N101 129.1(6) . . ?
N102 C101 C112 125.6(6) . 2_656 ?
N102 C102 C103 122.8(6) . . ?
N103 C102 N102 126.7(6) . . ?
N103 C102 C103 110.5(6) . . ?
N105 C103 C102 130.8(6) . . ?
N105 C103 C106 122.6(6) . . ?
C102 C103 C106 106.6(6) . . ?
N105 C104 C105 122.8(6) . . ?
N105 C104 C113 116.4(6) . . ?
C105 C104 C113 120.7(6) . . ?
N106 C105 C104 122.3(6) . . ?
N106 C105 C114 116.8(6) . . ?
C104 C105 C114 120.9(6) . . ?
N106 C106 C103 122.8(6) . . ?
N106 C106 C107 131.0(6) . . ?
C103 C106 C107 106.2(6) . . ?
N103 C107 C106 110.0(6) . . ?
N104 C107 N103 126.9(6) . . ?
N104 C107 C106 123.0(6) . . ?
N101 C108 C109 106.2(5) 2_656 . ?
N104 C108 N101 128.4(6) . 2_656 ?
N104 C108 C109 125.4(6) . . ?
N107 C109 C108 128.9(6) . . ?
N107 C109 C112 123.2(6) . . ?
C112 C109 C108 107.9(6) . . ?
N107 C110 C111 123.7(6) . . ?
N107 C110 C115 114.9(6) . . ?
C111 C110 C115 121.5(6) . . ?
N108 C111 C110 122.0(6) . . ?
N108 C111 C116 116.4(6) . . ?
C110 C111 C116 121.6(6) . . ?
N108 C112 C101 127.5(6) . 2_656 ?
N108 C112 C109 123.4(6) . . ?
C109 C112 C101 109.0(6) . 2_656 ?
C104 C113 H11A 109.5 . . ?
C104 C113 H11B 109.5 . . ?
C104 C113 H11C 109.5 . . ?
H11A C113 H11B 109.5 . . ?
H11A C113 H11C 109.5 . . ?
H11B C113 H11C 109.5 . . ?
C105 C114 H11D 109.5 . . ?
C105 C114 H11E 109.5 . . ?
C105 C114 H11F 109.5 . . ?
H11D C114 H11E 109.5 . . ?
H11D C114 H11F 109.5 . . ?
H11E C114 H11F 109.5 . . ?
C110 C115 H11G 109.5 . . ?
C110 C115 H11H 109.5 . . ?
C110 C115 H11I 109.5 . . ?
H11G C115 H11H 109.5 . . ?
H11G C115 H11I 109.5 . . ?
H11H C115 H11I 109.5 . . ?
C111 C116 H11J 109.5 . . ?
C111 C116 H11K 109.5 . . ?
C111 C116 H11L 109.5 . . ?
H11J C116 H11K 109.5 . . ?
H11J C116 H11L 109.5 . . ?
H11K C116 H11L 109.5 . . ?
C32 C31 Cl31 119.3(5) . . ?
C32 C31 C36 121.3(6) . . ?
C36 C31 Cl31 119.4(5) . . ?
C31 C32 Cl32 123.3(5) . . ?
C31 C32 C33 119.3(6) . . ?
C33 C32 Cl32 117.4(5) . . ?
C32 C33 H33 120.3 . . ?
C34 C33 C32 119.4(6) . . ?
C34 C33 H33 120.3 . . ?
C33 C34 H34 119.9 . . ?
C35 C34 C33 120.3(7) . . ?
C35 C34 H34 119.9 . . ?
C34 C35 H35 119.8 . . ?
C34 C35 C36 120.4(7) . . ?
C36 C35 H35 119.8 . . ?
C31 C36 C35 119.3(6) . . ?
C31 C36 H36 120.4 . . ?
C35 C36 H36 120.4 . . ?
C82 C81 Cl81 119.3(5) . . ?
C82 C81 C86 121.2(6) . . ?
C86 C81 Cl81 119.2(5) . . ?
C81 C82 Cl82 123.3(5) . . ?
C81 C82 C83 119.2(6) . . ?
C83 C82 Cl82 117.3(5) . . ?
C82 C83 H83 120.3 . . ?
C84 C83 C82 119.4(6) . . ?
C84 C83 H83 120.3 . . ?
C83 C84 H84 119.9 . . ?
C85 C84 C83 120.2(7) . . ?
C85 C84 H84 119.9 . . ?
C84 C85 H85 119.8 . . ?
C84 C85 C86 120.3(7) . . ?
C86 C85 H85 119.8 . . ?
C81 C86 C85 119.2(7) . . ?
C81 C86 H86 120.4 . . ?
C85 C86 H86 120.4 . . ?
C72 C71 Cl71 119.3(5) . . ?
C72 C71 C76 121.2(6) . . ?
C76 C71 Cl71 119.3(5) . . ?
C71 C72 Cl72 123.2(5) . . ?
C71 C72 C73 119.2(6) . . ?
C73 C72 Cl72 117.3(5) . . ?
C72 C73 H73 120.3 . . ?
C74 C73 C72 119.3(6) . . ?
C74 C73 H73 120.3 . . ?
C73 C74 H74 119.9 . . ?
C75 C74 C73 120.2(7) . . ?
C75 C74 H74 119.9 . . ?
C74 C75 H75 119.8 . . ?
C74 C75 C76 120.4(7) . . ?
C76 C75 H75 119.8 . . ?
C71 C76 C75 119.2(7) . . ?
C71 C76 H76 120.4 . . ?
C75 C76 H76 120.4 . . ?
C92 C91 Cl91 119.3(5) . . ?
C92 C91 C96 121.2(6) . . ?
C96 C91 Cl91 119.3(5) . . ?
C91 C92 Cl92 123.2(5) . . ?
C91 C92 C93 119.2(6) . . ?
C93 C92 Cl92 117.3(5) . . ?
C92 C93 H93 120.3 . . ?
C94 C93 C92 119.4(6) . . ?
C94 C93 H93 120.3 . . ?
C93 C94 H94 119.9 . . ?
C95 C94 C93 120.2(7) . . ?
C95 C94 H94 119.9 . . ?
C94 C95 H95 119.8 . . ?
C94 C95 C96 120.3(7) . . ?
C96 C95 H95 119.8 . . ?
C91 C96 C95 119.2(6) . . ?
C91 C96 H96 120.4 . . ?
C95 C96 H96 120.4 . . ?

loop_
_geom_bond_atom_site_label_1
_geom_bond_atom_site_label_2
_geom_bond_distance
_geom_bond_site_symmetry_2
_geom_bond_publ_flag
Cl41 C41 1.732(7) . ?
Cl42 C42 1.736(7) . ?
C41 C42 1.364(10) . ?
C41 C46 1.379(10) . ?
C42 C43 1.381(11) . ?
C43 H43 0.9500 . ?
C43 C44 1.387(11) . ?
C44 H44 0.9500 . ?
C44 C45 1.378(12) . ?
C45 H45 0.9500 . ?
C45 C46 1.359(11) . ?
C46 H46 0.9500 . ?
Cl51 C53 1.745(9) . ?
C51 C51 1.335(18) 2_656 ?
C51 H51 0.9500 . ?
C51 C52 1.392(12) . ?
C52 H52 0.9500 . ?
C52 C53 1.365(12) . ?
C53 C53 1.353(17) 2_656 ?
Cl61 C63 1.739(8) . ?
C61 C61 1.387(18) 2_655 ?
C61 H61 0.9500 . ?
C61 C62 1.389(12) . ?
C62 H62 0.9500 . ?
C62 C63 1.350(12) . ?
C63 C63 1.366(17) 2_655 ?
P201 N201 1.576(5) . ?
P201 C201 1.792(7) . ?
P201 C207 1.790(6) . ?
P201 C213 1.778(7) . ?
P202 N201 1.568(5) . ?
P202 C219 1.789(7) . ?
P202 C225 1.794(7) . ?
P202 C231 1.790(6) . ?
C201 C202 1.393(9) . ?
C201 C206 1.404(9) . ?
C202 H202 0.9500 . ?
C202 C203 1.385(9) . ?
C203 H203 0.9500 . ?
C203 C204 1.377(10) . ?
C204 H204 0.9500 . ?
C204 C205 1.380(10) . ?
C205 H205 0.9500 . ?
C205 C206 1.379(9) . ?
C206 H206 0.9500 . ?
C207 C208 1.396(9) . ?
C207 C212 1.416(9) . ?
C208 H208 0.9500 . ?
C208 C209 1.372(10) . ?
C209 H209 0.9500 . ?
C209 C210 1.357(10) . ?
C210 H210 0.9500 . ?
C210 C211 1.383(11) . ?
C211 H211 0.9500 . ?
C211 C212 1.387(10) . ?
C212 H212 0.9500 . ?
C213 C214 1.394(9) . ?
C213 C218 1.397(9) . ?
C214 H214 0.9500 . ?
C214 C215 1.414(10) . ?
C215 H215 0.9500 . ?
C215 C216 1.381(10) . ?
C216 H216 0.9500 . ?
C216 C217 1.374(10) . ?
C217 H217 0.9500 . ?
C217 C218 1.384(10) . ?
C218 H218 0.9500 . ?
C219 C220 1.408(9) . ?
C219 C224 1.387(9) . ?
C220 H220 0.9500 . ?
C220 C221 1.367(9) . ?
C221 H221 0.9500 . ?
C221 C222 1.383(10) . ?
C222 H222 0.9500 . ?
C222 C223 1.375(10) . ?
C223 H223 0.9500 . ?
C223 C224 1.391(10) . ?
C224 H224 0.9500 . ?
C225 C226 1.391(9) . ?
C225 C230 1.407(9) . ?
C226 H226 0.9500 . ?
C226 C227 1.370(9) . ?
C227 H227 0.9500 . ?
C227 C228 1.395(10) . ?
C228 H228 0.9500 . ?
C228 C229 1.371(10) . ?
C229 H229 0.9500 . ?
C229 C230 1.392(10) . ?
C230 H230 0.9500 . ?
C231 C232 1.385(9) . ?
C231 C236 1.392(9) . ?
C232 H232 0.9500 . ?
C232 C233 1.399(10) . ?
C233 H233 0.9500 . ?
C233 C234 1.376(11) . ?
C234 H234 0.9500 . ?
C234 C235 1.391(11) . ?
C235 H235 0.9500 . ?
C235 C236 1.388(10) . ?
C236 H236 0.9500 . ?
N101 H101 0.8800 . ?
N101 C101 1.396(8) . ?
N101 C108 1.403(8) 2_656 ?
N102 C101 1.296(8) . ?
N102 C102 1.387(8) . ?
N103 H103 0.8800 . ?
N103 C102 1.378(8) . ?
N103 C107 1.375(8) . ?
N104 C107 1.372(8) . ?
N104 C108 1.301(8) . ?
N105 C103 1.348(8) . ?
N105 C104 1.332(9) . ?
N106 C105 1.331(9) . ?
N106 C106 1.352(8) . ?
N107 C109 1.336(8) . ?
N107 C110 1.343(9) . ?
N108 C111 1.339(9) . ?
N108 C112 1.345(8) . ?
C101 C112 1.472(9) 2_656 ?
C102 C103 1.405(9) . ?
C103 C106 1.410(9) . ?
C104 C105 1.435(10) . ?
C104 C113 1.503(10) . ?
C105 C114 1.514(10) . ?
C106 C107 1.422(9) . ?
C108 C109 1.461(9) . ?
C109 C112 1.384(9) . ?
C110 C111 1.402(10) . ?
C110 C115 1.522(10) . ?
C111 C116 1.491(10) . ?
C113 H11A 0.9800 . ?
C113 H11B 0.9800 . ?
C113 H11C 0.9800 . ?
C114 H11D 0.9800 . ?
C114 H11E 0.9800 . ?
C114 H11F 0.9800 . ?
C115 H11G 0.9800 . ?
C115 H11H 0.9800 . ?
C115 H11I 0.9800 . ?
C116 H11J 0.9800 . ?
C116 H11K 0.9800 . ?
C116 H11L 0.9800 . ?
Cl31 C31 1.735(6) . ?
Cl32 C32 1.728(6) . ?
C31 C32 1.365(8) . ?
C31 C36 1.374(9) . ?
C32 C33 1.404(8) . ?
C33 H33 0.9500 . ?
C33 C34 1.384(9) . ?
C34 H34 0.9500 . ?
C34 C35 1.366(10) . ?
C35 H35 0.9500 . ?
C35 C36 1.388(9) . ?
C36 H36 0.9500 . ?
Cl81 C81 1.735(6) . ?
Cl82 C82 1.728(6) . ?
C81 C82 1.365(8) . ?
C81 C86 1.375(9) . ?
C82 C83 1.404(8) . ?
C83 H83 0.9500 . ?
C83 C84 1.384(9) . ?
C84 H84 0.9500 . ?
C84 C85 1.366(10) . ?
C85 H85 0.9500 . ?
C85 C86 1.388(9) . ?
C86 H86 0.9500 . ?
Cl71 C71 1.735(6) . ?
Cl72 C72 1.728(6) . ?
C71 C72 1.366(8) . ?
C71 C76 1.374(9) . ?
C72 C73 1.404(8) . ?
C73 H73 0.9500 . ?
C73 C74 1.384(9) . ?
C74 H74 0.9500 . ?
C74 C75 1.366(10) . ?
C75 H75 0.9500 . ?
C75 C76 1.388(9) . ?
C76 H76 0.9500 . ?
Cl91 C91 1.735(6) . ?
Cl92 C92 1.728(6) . ?
C91 C92 1.366(8) . ?
C91 C96 1.374(9) . ?
C92 C93 1.404(8) . ?
C93 H93 0.9500 . ?
C93 C94 1.384(9) . ?
C94 H94 0.9500 . ?
C94 C95 1.366(10) . ?
C95 H95 0.9500 . ?
C95 C96 1.389(9) . ?
C96 H96 0.9500 . ?

loop_
_geom_torsion_atom_site_label_1
_geom_torsion_atom_site_label_2
_geom_torsion_atom_site_label_3
_geom_torsion_atom_site_label_4
_geom_torsion
_geom_torsion_site_symmetry_1
_geom_torsion_site_symmetry_2
_geom_torsion_site_symmetry_3
_geom_torsion_site_symmetry_4
_geom_torsion_publ_flag
Cl41 C41 C42 Cl42 -0.8(9) . . . . ?
Cl41 C41 C42 C43 -179.4(6) . . . . ?
Cl41 C41 C46 C45 -179.8(7) . . . . ?
Cl42 C42 C43 C44 179.5(6) . . . . ?
C41 C42 C43 C44 -1.8(11) . . . . ?
C42 C41 C46 C45 -0.7(12) . . . . ?
C42 C43 C44 C45 1.2(11) . . . . ?
C43 C44 C45 C46 -0.3(12) . . . . ?
C44 C45 C46 C41 0.1(13) . . . . ?
C46 C41 C42 Cl42 -179.8(6) . . . . ?
C46 C41 C42 C43 1.6(11) . . . . ?
C51 C51 C52 C53 0.4(17) 2_656 . . . ?
C51 C52 C53 Cl51 -177.8(8) . . . . ?
C51 C52 C53 C53 -2.9(18) . . . 2_656 ?
C61 C61 C62 C63 1.9(15) 2_655 . . . ?
C61 C62 C63 Cl61 179.6(7) . . . . ?
C61 C62 C63 C63 -2.0(16) . . . 2_655 ?
P201 C201 C202 C203 176.9(6) . . . . ?
P201 C201 C206 C205 -177.5(5) . . . . ?
P201 C207 C208 C209 178.1(6) . . . . ?
P201 C207 C212 C211 -179.7(5) . . . . ?
P201 C213 C214 C215 176.8(5) . . . . ?
P201 C213 C218 C217 -176.7(5) . . . . ?
P202 C219 C220 C221 -171.3(5) . . . . ?
P202 C219 C224 C223 172.6(5) . . . . ?
P202 C225 C226 C227 178.3(6) . . . . ?
P202 C225 C230 C229 -179.3(6) . . . . ?
P202 C231 C232 C233 -179.5(5) . . . . ?
P202 C231 C236 C235 179.0(5) . . . . ?
N201 P201 C201 C202 22.7(7) . . . . ?
N201 P201 C201 C206 -160.2(5) . . . . ?
N201 P201 C207 C208 27.3(6) . . . . ?
N201 P201 C207 C212 -152.8(5) . . . . ?
N201 P201 C213 C214 -129.4(5) . . . . ?
N201 P201 C213 C218 49.0(6) . . . . ?
N201 P202 C219 C220 51.3(6) . . . . ?
N201 P202 C219 C224 -121.1(5) . . . . ?
N201 P202 C225 C226 18.2(7) . . . . ?
N201 P202 C225 C230 -162.5(5) . . . . ?
N201 P202 C231 C232 26.3(6) . . . . ?
N201 P202 C231 C236 -154.8(5) . . . . ?
C201 P201 N201 P202 -104.6(6) . . . . ?
C201 P201 C207 C208 -91.3(6) . . . . ?
C201 P201 C207 C212 88.6(6) . . . . ?
C201 P201 C213 C214 -7.7(6) . . . . ?
C201 P201 C213 C218 170.8(5) . . . . ?
C201 C202 C203 C204 0.8(11) . . . . ?
C202 C201 C206 C205 -0.4(10) . . . . ?
C202 C203 C204 C205 -0.7(11) . . . . ?
C203 C204 C205 C206 0.0(11) . . . . ?
C204 C205 C206 C201 0.5(11) . . . . ?
C206 C201 C202 C203 -0.2(10) . . . . ?
C207 P201 N201 P202 137.2(6) . . . . ?
C207 P201 C201 C202 140.6(6) . . . . ?
C207 P201 C201 C206 -42.3(6) . . . . ?
C207 P201 C213 C214 110.0(5) . . . . ?
C207 P201 C213 C218 -71.5(5) . . . . ?
C207 C208 C209 C210 2.1(12) . . . . ?
C208 C207 C212 C211 0.2(10) . . . . ?
C208 C209 C210 C211 -0.8(13) . . . . ?
C209 C210 C211 C212 -0.9(12) . . . . ?
C210 C211 C212 C207 1.1(11) . . . . ?
C212 C207 C208 C209 -1.7(10) . . . . ?
C213 P201 N201 P202 16.5(7) . . . . ?
C213 P201 C201 C202 -102.0(6) . . . . ?
C213 P201 C201 C206 75.1(6) . . . . ?
C213 P201 C207 C208 151.5(5) . . . . ?
C213 P201 C207 C212 -28.6(6) . . . . ?
C213 C214 C215 C216 -0.3(9) . . . . ?
C214 C213 C218 C217 1.8(9) . . . . ?
C214 C215 C216 C217 2.2(10) . . . . ?
C215 C216 C217 C218 -2.0(10) . . . . ?
C216 C217 C218 C213 0.0(9) . . . . ?
C218 C213 C214 C215 -1.6(9) . . . . ?
C219 P202 N201 P201 6.4(7) . . . . ?
C219 P202 C225 C226 -105.6(6) . . . . ?
C219 P202 C225 C230 73.7(6) . . . . ?
C219 P202 C231 C232 150.8(5) . . . . ?
C219 P202 C231 C236 -30.3(6) . . . . ?
C219 C220 C221 C222 -1.2(9) . . . . ?
C220 C219 C224 C223 0.2(9) . . . . ?
C220 C221 C222 C223 -0.6(9) . . . . ?
C221 C222 C223 C224 2.1(10) . . . . ?
C222 C223 C224 C219 -1.9(10) . . . . ?
C224 C219 C220 C221 1.4(9) . . . . ?
C225 P202 N201 P201 -114.1(6) . . . . ?
C225 P202 C219 C220 171.8(5) . . . . ?
C225 P202 C219 C224 -0.5(6) . . . . ?
C225 P202 C231 C232 -91.8(6) . . . . ?
C225 P202 C231 C236 87.1(6) . . . . ?
C225 C226 C227 C228 1.3(12) . . . . ?
C226 C225 C230 C229 -0.1(10) . . . . ?
C226 C227 C228 C229 -0.5(13) . . . . ?
C227 C228 C229 C230 -0.5(13) . . . . ?
C228 C229 C230 C225 0.8(12) . . . . ?
C230 C225 C226 C227 -1.0(11) . . . . ?
C231 P202 N201 P201 127.8(6) . . . . ?
C231 P202 C219 C220 -70.6(5) . . . . ?
C231 P202 C219 C224 117.0(5) . . . . ?
C231 P202 C225 C226 136.8(6) . . . . ?
C231 P202 C225 C230 -43.9(6) . . . . ?
C231 C232 C233 C234 0.3(11) . . . . ?
C232 C231 C236 C235 -2.1(10) . . . . ?
C232 C233 C234 C235 -1.6(12) . . . . ?
C233 C234 C235 C236 1.0(12) . . . . ?
C234 C235 C236 C231 0.8(11) . . . . ?
C236 C231 C232 C233 1.6(10) . . . . ?
N101 C108 C109 N107 179.8(6) 2_656 . . . ?
N101 C108 C109 C112 0.2(6) 2_656 . . . ?
N102 C102 C103 N105 -2.0(10) . . . . ?
N102 C102 C103 C106 178.5(5) . . . . ?
N103 C102 C103 N105 179.5(6) . . . . ?
N103 C102 C103 C106 0.0(7) . . . . ?
N104 C108 C109 N107 1.0(10) . . . . ?
N104 C108 C109 C112 -178.6(6) . . . . ?
N105 C103 C106 N106 0.1(9) . . . . ?
N105 C103 C106 C107 -179.4(6) . . . . ?
N105 C104 C105 N106 -2.0(10) . . . . ?
N105 C104 C105 C114 176.9(6) . . . . ?
N106 C106 C107 N103 -179.7(6) . . . . ?
N106 C106 C107 N104 -1.9(10) . . . . ?
N107 C109 C112 N108 -0.3(9) . . . . ?
N107 C109 C112 C101 180.0(6) . . . 2_656 ?
N107 C110 C111 N108 1.7(10) . . . . ?
N107 C110 C111 C116 -179.4(6) . . . . ?
C101 N102 C102 N103 0.5(10) . . . . ?
C101 N102 C102 C103 -177.8(6) . . . . ?
C102 N102 C101 N101 -1.4(10) . . . . ?
C102 N102 C101 C112 178.7(5) . . . 2_656 ?
C102 N103 C107 N104 -177.4(5) . . . . ?
C102 N103 C107 C106 0.3(7) . . . . ?
C102 C103 C106 N106 179.6(5) . . . . ?
C102 C103 C106 C107 0.2(6) . . . . ?
C103 N105 C104 C105 1.5(9) . . . . ?
C103 N105 C104 C113 179.7(6) . . . . ?
C103 C106 C107 N103 -0.3(7) . . . . ?
C103 C106 C107 N104 177.5(5) . . . . ?
C104 N105 C103 C102 180.0(6) . . . . ?
C104 N105 C103 C106 -0.6(8) . . . . ?
C105 N106 C106 C103 -0.5(8) . . . . ?
C105 N106 C106 C107 178.9(6) . . . . ?
C106 N106 C105 C104 1.3(9) . . . . ?
C106 N106 C105 C114 -177.6(6) . . . . ?
C107 N103 C102 N102 -178.6(5) . . . . ?
C107 N103 C102 C103 -0.2(7) . . . . ?
C107 N104 C108 N101 0.4(9) . . . 2_656 ?
C107 N104 C108 C109 178.9(6) . . . . ?
C108 N101 C101 N102 179.8(6) 2_656 . . . ?
C108 N101 C101 C112 -0.3(6) 2_656 . . 2_656 ?
C108 N104 C107 N103 -0.7(9) . . . . ?
C108 N104 C107 C106 -178.2(6) . . . . ?
C108 C109 C112 N108 179.3(6) . . . . ?
C108 C109 C112 C101 -0.4(6) . . . 2_656 ?
C109 N107 C110 C111 -1.0(9) . . . . ?
C109 N107 C110 C115 179.2(5) . . . . ?
C110 N107 C109 C108 -179.2(6) . . . . ?
C110 N107 C109 C112 0.3(9) . . . . ?
C111 N108 C112 C101 -179.5(6) . . . 2_656 ?
C111 N108 C112 C109 0.9(9) . . . . ?
C112 N108 C111 C110 -1.6(9) . . . . ?
C112 N108 C111 C116 179.5(6) . . . . ?
C113 C104 C105 N106 179.9(6) . . . . ?
C113 C104 C105 C114 -1.2(10) . . . . ?
C115 C110 C111 N108 -178.4(6) . . . . ?
C115 C110 C111 C116 0.4(9) . . . . ?
Cl31 C31 C32 Cl32 -2.2(11) . . . . ?
Cl31 C31 C32 C33 178.7(7) . . . . ?
Cl31 C31 C36 C35 -177.0(7) . . . . ?
Cl32 C32 C33 C34 179.5(7) . . . . ?
C31 C32 C33 C34 -1.4(13) . . . . ?
C32 C31 C36 C35 2.1(13) . . . . ?
C32 C33 C34 C35 1.4(13) . . . . ?
C33 C34 C35 C36 0.2(14) . . . . ?
C34 C35 C36 C31 -2.0(14) . . . . ?
C36 C31 C32 Cl32 178.7(7) . . . . ?
C36 C31 C32 C33 -0.4(13) . . . . ?
Cl81 C81 C82 Cl82 6.2(16) . . . . ?
Cl81 C81 C82 C83 -178.6(11) . . . . ?
Cl81 C81 C86 C85 179.2(12) . . . . ?
Cl82 C82 C83 C84 -179.7(12) . . . . ?
C81 C82 C83 C84 4.8(19) . . . . ?
C82 C81 C86 C85 6.4(18) . . . . ?
C82 C83 C84 C85 -5(2) . . . . ?
C83 C84 C85 C86 5(2) . . . . ?
C84 C85 C86 C81 -6(2) . . . . ?
C86 C81 C82 Cl82 179.1(11) . . . . ?
C86 C81 C82 C83 -5.8(18) . . . . ?
Cl71 C71 C72 Cl72 8(2) . . . . ?
Cl71 C71 C72 C73 -178.4(17) . . . . ?
Cl71 C71 C76 C75 -177(3) . . . . ?
Cl72 C72 C73 C74 167(3) . . . . ?
C71 C72 C73 C74 -6(3) . . . . ?
C72 C71 C76 C75 -2(4) . . . . ?
C72 C73 C74 C75 1(5) . . . . ?
C73 C74 C75 C76 4(5) . . . . ?
C74 C75 C76 C71 -3(4) . . . . ?
C76 C71 C72 Cl72 -166(2) . . . . ?
C76 C71 C72 C73 7.1(19) . . . . ?
Cl91 C91 C92 Cl92 -4.1(19) . . . . ?
Cl91 C91 C92 C93 -178.3(13) . . . . ?
Cl91 C91 C96 C95 -178.1(16) . . . . ?
Cl92 C92 C93 C94 -178.8(16) . . . . ?
C91 C92 C93 C94 -4(2) . . . . ?
C92 C91 C96 C95 -3(2) . . . . ?
C92 C93 C94 C95 -2(3) . . . . ?
C93 C94 C95 C96 5(3) . . . . ?
C94 C95 C96 C91 -3(3) . . . . ?
C96 C91 C92 Cl92 -179.1(14) . . . . ?
C96 C91 C92 C93 7(2) . . . . ?

loop_
_twin_individual_id
_twin_individual_mass_fraction_refined
1 0.9059(13)
2 0.0941(13)

loop_
_exptl_oxdiff_crystal_face_indexfrac_h
_exptl_oxdiff_crystal_face_indexfrac_k
_exptl_oxdiff_crystal_face_indexfrac_l
_exptl_oxdiff_crystal_face_x
_exptl_oxdiff_crystal_face_y
_exptl_oxdiff_crystal_face_z
1.0003 -0.9997 0.0004 -0.0343 0.0336 0.0006
-1.0003 0.9997 -0.0004 0.0343 -0.0336 -0.0006
0.9996 0.9997 0.0026 0.0021 -0.0022 0.0479
-0.9996 -0.9997 -0.0026 -0.0021 0.0022 -0.0479
0.0001 -0.0003 0.9994 0.0144 0.0167 0.0016
-0.0001 0.0003 -0.9994 -0.0144 -0.0167 -0.0016
